data_1530732
loop_
_publ_author_name
'Scott, H.G.'

_publ_section_title
;
 Synthesis and crystal structures of the manganous antimonates Mn2 Sb2 O7
 and Mn Sb2 O6
;
_journal_name_full 'Journal of Solid State Chemistry'
_journal_page_first 171
_journal_page_last 180
_journal_volume 66
_journal_year 1987
_chemical_formula_sum 'Mn O6 Sb2'
_chemical_name_systematic 'Mn (Sb2 O6)'
_space_group_IT_number 150
_symmetry_space_group_name_Hall 'P 3 2"'
_symmetry_space_group_name_H-M 'P 3 2 1'
_cell_angle_alpha 90
_cell_angle_beta 90
_cell_angle_gamma 120
_cell_formula_units_Z 3
_cell_length_a 8.8054
_cell_length_b 8.8054
_cell_length_c 4.7229
_cell_volume 317.130
_citation_journal_id_ASTM JSSCBI
_cod_data_source_file Scott_JSSCBI_1987_1379.cif
_cod_data_source_block Mn1O6Sb2
_cod_original_cell_volume 317.1302
_cod_original_formula_sum 'Mn1 O6 Sb2'
_cod_database_code 1530732

loop_
_symmetry_equiv_pos_as_xyz
x,y,z
-y,x-y,z
-x+y,-x,z
y,x,-z
-x,-x+y,-z
x-y,-y,-z

loop_
_atom_site_label
_atom_site_type_symbol
_atom_site_fract_x
_atom_site_fract_y
_atom_site_fract_z
_atom_site_occupancy
_atom_site_U_iso_or_equiv
Sb2 Sb+5 0.3333 0.6667 0.509 1 0.0
O1 O-2 0.095 -0.115 0.766 1 0.0
Mn1 Mn+2 0.632 0 0 1 0.0
O3 O-2 0.229 -0.232 0.279 1 0.0
Sb3 Sb+5 0.305 0 0.5 1 0.0
Sb1 Sb+5 0 0 0 1 0.0
O2 O-2 0.474 -0.408 0.744 1 0.0
